data_7003605
loop_
_publ_author_name
'Zhou, Zhao-Hui'
'Chen, Can-Yu'
'Cao, Ze-Xing'
'Tsai, Khi-Rui'
'Chow, Yuan L.'

_publ_section_title
;
 N-heterocycle chelated oxomolybdenum(VI and V) complexes with
 bidentate citrate
;
_journal_issue 18
_journal_name_full 'Dalton Transactions'
_journal_page_first 2475
_journal_page_last 2479
_journal_paper_doi 10.1039/B717452G
_journal_year 2008
_chemical_formula_sum 'C18 H20 Mo2 N2 O15'
_chemical_formula_weight 696.24
_chemical_name_common 'Citrato phenanthroline molybdate'
_chemical_name_systematic
;
?
;
_space_group_IT_number 2
_symmetry_cell_setting triclinic
_symmetry_space_group_name_Hall '-P 1'
_symmetry_space_group_name_H-M 'P -1'
_atom_sites_solution_hydrogens geom
_atom_sites_solution_primary direct
_atom_sites_solution_secondary difmap
_audit_creation_method SHELXL-97
_cell_angle_alpha 87.550(2)
_cell_angle_beta 76.4780(10)
_cell_angle_gamma 71.122(2)
_cell_formula_units_Z 2
_cell_length_a 7.6946(6)
_cell_length_b 11.7676(10)
_cell_length_c 13.7413(11)
_cell_measurement_temperature 223(2)
_cell_volume 1143.94(16)
_computing_structure_refinement 'SHELXL-97 (Sheldrick, 1997)'
_computing_structure_solution 'SHELXS-97 (Sheldrick, 1990)'
_diffrn_ambient_temperature 223(2)
_diffrn_measured_fraction_theta_full 0.950
_diffrn_measured_fraction_theta_max 0.950
_diffrn_measurement_device_type 'Bruker Apex CCD diffractometer'
_diffrn_radiation_monochromator graphite
_diffrn_radiation_source 'fine-focus sealed tube'
_diffrn_radiation_type MoK\a
_diffrn_radiation_wavelength 0.71073
_diffrn_reflns_av_R_equivalents 0.1143
_diffrn_reflns_av_sigmaI/netI 0.1147
_diffrn_reflns_limit_h_max 8
_diffrn_reflns_limit_h_min -9
_diffrn_reflns_limit_k_max 9
_diffrn_reflns_limit_k_min -13
_diffrn_reflns_limit_l_max 16
_diffrn_reflns_limit_l_min -16
_diffrn_reflns_number 6172
_diffrn_reflns_theta_full 25.00
_diffrn_reflns_theta_max 25.00
_diffrn_reflns_theta_min 1.53
_exptl_absorpt_coefficient_mu 1.179
_exptl_absorpt_correction_T_max 0.9543
_exptl_absorpt_correction_T_min 0.8070
_exptl_absorpt_correction_type multi-scan
_exptl_absorpt_process_details '(SADABS; Bruker, 2002)'
_exptl_crystal_density_diffrn 2.021
_exptl_crystal_density_method 'not measured'
_exptl_crystal_F_000 692
_exptl_crystal_size_max 0.19
_exptl_crystal_size_mid 0.05
_exptl_crystal_size_min 0.04
_refine_diff_density_max 1.802
_refine_diff_density_min -0.781
_refine_diff_density_rms 0.178
_refine_ls_extinction_method none
_refine_ls_goodness_of_fit_ref 1.012
_refine_ls_hydrogen_treatment mixed
_refine_ls_matrix_type full
_refine_ls_number_parameters 358
_refine_ls_number_reflns 3816
_refine_ls_number_restraints 11
_refine_ls_restrained_S_all 1.011
_refine_ls_R_factor_all 0.0786
_refine_ls_R_factor_gt 0.0611
_refine_ls_shift/su_max 0.043
_refine_ls_shift/su_mean 0.003
_refine_ls_structure_factor_coef Fsqd
_refine_ls_weighting_details 'calc w=1/[\s^2^(Fo^2^)+(0.0555P)^2^+0.0000P] where P=(Fo^2^+2Fc^2^)/3'
_refine_ls_weighting_scheme calc
_refine_ls_wR_factor_gt 0.1324
_refine_ls_wR_factor_ref 0.1413
_reflns_number_gt 2984
_reflns_number_total 3816
_reflns_threshold_expression >2sigma(I)
_cod_data_source_file B717452G.txt
_cod_data_source_block 1
_cod_depositor_comments
;
The following automatic conversions were performed:
'_symmetry_cell_setting' value 'Triclinic' changed to 'triclinic'
according to '/home/saulius/struct/CIF-dictionaries/cif_core.dic'
dictionary named 'cif_core.dic' version 2.4.1 from
2010-06-29.

'_exptl_absorpt_correction_type' value 'multi scan' changed
to 'multi-scan' according to
'/home/saulius/struct/CIF-dictionaries/cif_core.dic' dictionary named
'cif_core.dic' version 2.4.1 from 2010-06-29.

Automatic conversion script
Id: cif_fix_enum 1527 2010-12-29 10:47:43Z saulius 
;
_cod_database_code 7003605

loop_
_symmetry_equiv_pos_as_xyz
'x, y, z'
'-x, -y, -z'

loop_
_atom_site_label
_atom_site_type_symbol
_atom_site_fract_x
_atom_site_fract_y
_atom_site_fract_z
_atom_site_U_iso_or_equiv
_atom_site_adp_type
_atom_site_occupancy
_atom_site_symmetry_multiplicity
_atom_site_calc_flag
_atom_site_refinement_flags
_atom_site_disorder_assembly
_atom_site_disorder_group
Mo1 Mo -0.02320(9) 0.30549(6) 0.79635(4) 0.0166(2) Uani 1 1 d . . .
Mo2 Mo 0.20911(9) 0.52363(6) 0.84272(4) 0.0162(2) Uani 1 1 d . . .
O1 O -0.0024(7) 0.1366(4) 0.7947(3) 0.0160(11) Uani 1 1 d . . .
O2 O 0.2802(7) 0.2097(4) 0.7365(4) 0.0197(12) Uani 1 1 d . . .
O3 O 0.4830(8) 0.0312(5) 0.6727(5) 0.0388(16) Uani 1 1 d . . .
O4 O 0.3285(9) 0.0184(5) 0.9010(5) 0.0405(17) Uani 1 1 d . . .
O5 O 0.2315(10) -0.1356(6) 0.9507(5) 0.0426(17) Uani 1 1 d D . .
O6 O -0.0414(10) -0.1077(6) 0.6377(6) 0.058(2) Uani 1 1 d . . .
O7 O -0.2065(10) 0.0845(6) 0.6467(6) 0.0517(19) Uani 1 1 d D . .
O8 O -0.2452(8) 0.3460(5) 0.8731(4) 0.0283(14) Uani 1 1 d . . .
O9 O -0.0593(9) 0.3400(5) 0.6802(4) 0.0322(15) Uani 1 1 d . . .
O10 O 0.2614(8) 0.4788(5) 0.9542(4) 0.0281(14) Uani 1 1 d . . .
O11 O 0.0578(8) 0.6667(4) 0.8673(4) 0.0229(13) Uani 1 1 d . . .
O12 O 0.0629(7) 0.4384(4) 0.8144(3) 0.0151(11) Uani 1 1 d . . .
N1 N 0.4475(9) 0.5960(5) 0.8067(4) 0.0185(14) Uani 1 1 d . . .
N2 N 0.2637(10) 0.5644(5) 0.6754(4) 0.0208(15) Uani 1 1 d . . .
C1 C 0.1563(11) 0.0502(7) 0.7341(5) 0.0217(18) Uani 1 1 d . . .
C2 C 0.3228(12) 0.0999(7) 0.7134(6) 0.0207(18) Uani 1 1 d . . .
C3 C 0.2005(12) -0.0667(7) 0.7898(6) 0.030(2) Uani 1 1 d . . .
H3A H 0.0885 -0.0927 0.8055 0.037 Uiso 1 1 calc R . .
H3B H 0.3022 -0.1288 0.7457 0.037 Uiso 1 1 calc R . .
C4 C 0.2589(12) -0.0563(7) 0.8856(6) 0.027(2) Uani 1 1 d . . .
C5 C 0.1183(12) 0.0334(8) 0.6310(5) 0.027(2) Uani 1 1 d . . .
H5A H 0.1009 0.1092 0.5961 0.033 Uiso 1 1 calc R . .
H5B H 0.2287 -0.0274 0.5907 0.033 Uiso 1 1 calc R . .
C6 C -0.0522(13) -0.0045(8) 0.6396(6) 0.0260(19) Uani 1 1 d . . .
C7 C 0.5333(11) 0.6138(7) 0.8743(6) 0.0238(19) Uani 1 1 d . . .
H7A H 0.5030 0.5858 0.9391 0.029 Uiso 1 1 calc R . .
C8 C 0.6667(12) 0.6724(7) 0.8529(6) 0.0257(19) Uani 1 1 d . . .
H8A H 0.7229 0.6853 0.9034 0.031 Uiso 1 1 calc R . .
C9 C 0.7169(12) 0.7113(7) 0.7594(6) 0.030(2) Uani 1 1 d . . .
H9A H 0.8094 0.7497 0.7450 0.036 Uiso 1 1 calc R . .
C10 C 0.6314(11) 0.6943(7) 0.6846(6) 0.0240(19) Uani 1 1 d . . .
C11 C 0.6638(12) 0.7375(7) 0.5856(6) 0.030(2) Uani 1 1 d . . .
H11A H 0.7551 0.7762 0.5653 0.036 Uiso 1 1 calc R . .
C12 C 0.5621(13) 0.7228(7) 0.5197(6) 0.034(2) Uani 1 1 d . . .
H12A H 0.5841 0.7531 0.4552 0.041 Uiso 1 1 calc R . .
C13 C 0.4275(12) 0.6644(7) 0.5460(6) 0.026(2) Uani 1 1 d . . .
C14 C 0.3133(13) 0.6510(7) 0.4829(6) 0.031(2) Uani 1 1 d . . .
H14A H 0.3252 0.6826 0.4186 0.037 Uiso 1 1 calc R . .
C15 C 0.1860(13) 0.5920(7) 0.5164(6) 0.029(2) Uani 1 1 d . . .
H15A H 0.1139 0.5795 0.4738 0.035 Uiso 1 1 calc R . .
C16 C 0.1623(12) 0.5502(7) 0.6130(5) 0.0236(18) Uani 1 1 d . . .
H16A H 0.0723 0.5108 0.6351 0.028 Uiso 1 1 calc R . .
C17 C 0.3935(11) 0.6199(6) 0.6421(5) 0.0165(17) Uani 1 1 d . . .
C18 C 0.4958(11) 0.6358(6) 0.7117(5) 0.0187(17) Uani 1 1 d . . .
O1W O 0.0993(8) 0.2529(5) 0.9357(4) 0.0243(13) Uani 1 1 d D . .
O2W O 0.4594(8) 0.3615(4) 0.7717(4) 0.0224(13) Uani 1 1 d D . .
O3W O 0.3653(12) -0.1248(7) 1.1109(5) 0.057(2) Uani 1 1 d D . .
H1 H 0.243(16) -0.209(3) 0.943(8) 0.068 Uiso 1 1 d D . .
H2 H -0.302(9) 0.060(9) 0.661(8) 0.068 Uiso 1 1 d D . .
H1W1 H 0.065(14) 0.191(5) 0.942(6) 0.068 Uiso 1 1 d D . .
H1W2 H 0.117(14) 0.272(7) 0.991(3) 0.068 Uiso 1 1 d D . .
H2W1 H 0.420(12) 0.306(5) 0.759(7) 0.068 Uiso 1 1 d D . .
H2W2 H 0.542(11) 0.335(7) 0.806(7) 0.068 Uiso 1 1 d D . .
H3W1 H 0.341(16) -0.0489(18) 1.109(7) 0.068 Uiso 1 1 d D . .
H3W2 H 0.328(15) -0.149(7) 1.065(6) 0.068 Uiso 1 1 d D . .

loop_
_atom_site_aniso_label
_atom_site_aniso_U_11
_atom_site_aniso_U_22
_atom_site_aniso_U_33
_atom_site_aniso_U_23
_atom_site_aniso_U_13
_atom_site_aniso_U_12
Mo1 0.0167(4) 0.0160(4) 0.0162(3) 0.0011(3) -0.0070(3) -0.0019(3)
Mo2 0.0176(4) 0.0180(4) 0.0115(3) -0.0006(3) -0.0047(3) -0.0027(3)
O1 0.015(3) 0.014(3) 0.016(2) 0.001(2) 0.000(2) -0.002(2)
O2 0.016(3) 0.017(3) 0.022(3) -0.003(2) -0.003(2) 0.000(2)
O3 0.014(4) 0.039(4) 0.058(4) -0.021(3) 0.000(3) -0.006(3)
O4 0.056(5) 0.015(3) 0.058(4) 0.004(3) -0.036(4) -0.006(3)
O5 0.051(5) 0.038(4) 0.042(4) 0.004(3) -0.009(3) -0.020(4)
O6 0.027(4) 0.042(5) 0.110(6) -0.007(4) -0.025(4) -0.010(3)
O7 0.022(4) 0.034(4) 0.103(6) -0.006(4) -0.020(4) -0.009(3)
O8 0.022(4) 0.021(3) 0.035(3) -0.002(2) -0.004(3) 0.002(3)
O9 0.039(4) 0.035(4) 0.027(3) 0.002(3) -0.021(3) -0.010(3)
O10 0.028(4) 0.042(4) 0.016(3) 0.001(2) -0.009(2) -0.009(3)
O11 0.022(3) 0.020(3) 0.022(3) -0.006(2) -0.006(2) 0.001(2)
O12 0.022(3) 0.015(3) 0.015(2) 0.005(2) -0.008(2) -0.013(2)
N1 0.022(4) 0.015(3) 0.017(3) 0.003(3) -0.005(3) -0.005(3)
N2 0.031(4) 0.017(3) 0.009(3) -0.002(2) -0.004(3) 0.000(3)
C1 0.021(5) 0.021(4) 0.022(4) -0.005(3) -0.006(3) -0.004(4)
C2 0.017(5) 0.024(5) 0.023(4) 0.002(3) -0.008(3) -0.007(4)
C3 0.023(5) 0.018(4) 0.050(5) -0.008(4) -0.011(4) -0.002(4)
C4 0.026(5) 0.012(4) 0.032(5) 0.002(4) -0.007(4) 0.009(4)
C5 0.029(5) 0.036(5) 0.017(4) -0.010(4) -0.002(4) -0.012(4)
C6 0.029(6) 0.034(5) 0.022(4) -0.006(4) -0.009(4) -0.016(4)
C7 0.019(5) 0.018(4) 0.028(4) 0.000(3) -0.012(4) 0.005(4)
C8 0.023(5) 0.028(5) 0.028(4) 0.003(4) -0.009(4) -0.009(4)
C9 0.027(5) 0.023(5) 0.040(5) 0.001(4) -0.008(4) -0.007(4)
C10 0.014(5) 0.016(4) 0.036(5) -0.002(3) -0.005(4) 0.003(3)
C11 0.025(5) 0.031(5) 0.032(5) 0.003(4) 0.001(4) -0.011(4)
C12 0.035(6) 0.024(5) 0.033(5) 0.017(4) 0.004(4) -0.006(4)
C13 0.033(6) 0.015(4) 0.023(4) -0.001(3) -0.008(4) 0.001(4)
C14 0.046(6) 0.026(5) 0.014(4) 0.007(3) -0.003(4) -0.005(4)
C15 0.036(6) 0.022(5) 0.020(4) 0.002(3) -0.013(4) 0.005(4)
C16 0.025(5) 0.024(5) 0.021(4) 0.001(3) -0.009(4) -0.006(4)
C17 0.017(5) 0.016(4) 0.011(3) -0.003(3) 0.000(3) 0.001(3)
C18 0.020(5) 0.011(4) 0.021(4) 0.001(3) -0.005(3) -0.001(3)
O1W 0.032(4) 0.026(3) 0.017(3) 0.001(2) -0.012(3) -0.007(3)
O2W 0.023(4) 0.018(3) 0.025(3) 0.003(2) -0.011(2) -0.001(2)
O3W 0.070(6) 0.066(5) 0.042(4) 0.003(4) -0.021(4) -0.026(5)

loop_
_atom_type_symbol
_atom_type_description
_atom_type_scat_dispersion_real
_atom_type_scat_dispersion_imag
_atom_type_scat_source
C C 0.0033 0.0016 'International Tables Vol C Tables 4.2.6.8 and 6.1.1.4'
H H 0.0000 0.0000 'International Tables Vol C Tables 4.2.6.8 and 6.1.1.4'
N N 0.0061 0.0033 'International Tables Vol C Tables 4.2.6.8 and 6.1.1.4'
O O 0.0106 0.0060 'International Tables Vol C Tables 4.2.6.8 and 6.1.1.4'
Mo Mo -1.6832 0.6857 'International Tables Vol C Tables 4.2.6.8 and 6.1.1.4'

loop_
_geom_angle_atom_site_label_1
_geom_angle_atom_site_label_2
_geom_angle_atom_site_label_3
_geom_angle
_geom_angle_site_symmetry_1
_geom_angle_site_symmetry_3
_geom_angle_publ_flag
O9 Mo1 O8 104.5(3) . . ?
O9 Mo1 O12 96.4(2) . . ?
O8 Mo1 O12 103.0(2) . . ?
O9 Mo1 O1 99.4(2) . . ?
O8 Mo1 O1 92.8(2) . . ?
O12 Mo1 O1 154.0(2) . . ?
O9 Mo1 O2 92.2(2) . 1 ?
O8 Mo1 O2 160.9(2) . 1 ?
O12 Mo1 O2 83.8(2) . 1 ?
O1 Mo1 O2 75.1(2) . 1 ?
O9 Mo1 O2 92.2(2) . . ?
O8 Mo1 O2 160.9(2) . . ?
O12 Mo1 O2 83.8(2) . . ?
O1 Mo1 O2 75.1(2) . . ?
O2 Mo1 O2 0.0(4) 1 . ?
O9 Mo1 O1W 166.4(3) . . ?
O8 Mo1 O1W 88.8(2) . . ?
O12 Mo1 O1W 77.66(19) . . ?
O1 Mo1 O1W 82.25(19) . . ?
O2 Mo1 O1W 75.11(19) 1 . ?
O2 Mo1 O1W 75.11(19) . . ?
O10 Mo2 O11 104.1(2) . . ?
O10 Mo2 O12 107.8(2) . . ?
O11 Mo2 O12 104.2(2) . . ?
O10 Mo2 N1 89.9(2) . . ?
O11 Mo2 N1 89.0(2) . . ?
O12 Mo2 N1 154.1(2) . . ?
O10 Mo2 O2W 87.0(2) . . ?
O11 Mo2 O2W 162.1(2) . . ?
O12 Mo2 O2W 85.2(2) . . ?
N1 Mo2 O2W 76.8(2) . . ?
O10 Mo2 N2 157.6(3) . . ?
O11 Mo2 N2 88.7(2) . . ?
O12 Mo2 N2 86.1(2) . . ?
N1 Mo2 N2 71.8(2) . . ?
O2W Mo2 N2 76.6(2) . . ?
C1 O1 Mo1 121.3(5) . . ?
O2 O2 C2 0(10) 1 . ?
O2 O2 Mo1 0(10) 1 . ?
C2 O2 Mo1 115.8(5) . . ?
O4 O4 C4 0(10) 1 . ?
O5 O5 C4 0(10) 1 . ?
Mo2 O12 Mo1 160.8(3) . . ?
C7 N1 C18 118.3(7) . . ?
C7 N1 Mo2 123.0(5) . . ?
C18 N1 Mo2 118.4(5) . . ?
C16 N2 C17 118.3(6) . . ?
C16 N2 Mo2 124.9(6) . . ?
C17 N2 Mo2 116.4(5) . . ?
O1 C1 C3 108.5(6) . . ?
O1 C1 C2 108.1(6) . . ?
C3 C1 C2 111.3(6) . . ?
O1 C1 C5 110.4(6) . . ?
C3 C1 C5 112.3(7) . . ?
C2 C1 C5 106.2(6) . . ?
O3 C2 O2 126.3(8) . 1 ?
O3 C2 O2 126.3(8) . . ?
O2 C2 O2 0.0(4) 1 . ?
O3 C2 C1 118.4(7) . . ?
O2 C2 C1 115.3(7) 1 . ?
O2 C2 C1 115.3(7) . . ?
C4 C3 C1 113.5(7) . . ?
O4 C4 O4 0.0(7) 1 . ?
O4 C4 O5 122.2(8) 1 1 ?
O4 C4 O5 122.2(8) . 1 ?
O4 C4 O5 122.2(8) 1 . ?
O4 C4 O5 122.2(8) . . ?
O5 C4 O5 0.0(7) 1 . ?
O4 C4 C3 123.5(8) 1 . ?
O4 C4 C3 123.5(8) . . ?
O5 C4 C3 114.3(8) 1 . ?
O5 C4 C3 114.3(8) . . ?
C6 C5 C1 112.5(7) . . ?
O6 C6 O7 124.7(8) . . ?
O6 C6 C5 121.8(8) . . ?
O7 C6 C5 113.5(8) . . ?
N1 C7 C8 122.1(8) . . ?
C9 C8 C7 120.4(8) . . ?
C8 C9 C10 120.0(9) . . ?
C9 C10 C18 116.6(8) . . ?
C9 C10 C11 125.1(8) . . ?
C18 C10 C11 118.1(7) . . ?
C12 C11 C10 120.4(8) . . ?
C11 C12 C13 121.8(8) . . ?
C12 C13 C17 119.3(8) . . ?
C12 C13 C14 124.3(8) . . ?
C17 C13 C14 116.4(8) . . ?
C15 C14 C13 119.3(7) . . ?
C14 C15 C16 120.4(8) . . ?
N2 C16 C15 121.8(8) . . ?
N2 C17 C13 123.8(7) . . ?
N2 C17 C18 116.6(6) . . ?
C13 C17 C18 119.6(7) . . ?
N1 C18 C10 122.6(7) . . ?
N1 C18 C17 116.5(7) . . ?
C10 C18 C17 120.8(7) . . ?

loop_
_geom_bond_atom_site_label_1
_geom_bond_atom_site_label_2
_geom_bond_distance
_geom_bond_site_symmetry_2
_geom_bond_publ_flag
Mo1 O9 1.694(5) . ?
Mo1 O8 1.712(6) . ?
Mo1 O12 1.931(5) . ?
Mo1 O1 1.943(5) . ?
Mo1 O2 2.208(5) 1 ?
Mo1 O2 2.208(5) . ?
Mo1 O1W 2.303(5) . ?
Mo2 O10 1.694(5) . ?
Mo2 O11 1.703(5) . ?
Mo2 O12 1.841(5) . ?
Mo2 N1 2.211(7) . ?
Mo2 O2W 2.281(5) . ?
Mo2 N2 2.297(6) . ?
O1 C1 1.419(8) . ?
O2 O2 0.000(15) 1 ?
O2 C2 1.261(9) . ?
O3 C2 1.247(9) . ?
O4 O4 0.000(13) 1 ?
O4 C4 1.215(10) . ?
O5 O5 0.000(17) 1 ?
O5 C4 1.297(10) . ?
O6 C6 1.191(10) . ?
O7 C6 1.291(11) . ?
N1 C7 1.317(9) . ?
N1 C18 1.377(9) . ?
N2 C16 1.336(9) . ?
N2 C17 1.347(10) . ?
C1 C3 1.524(11) . ?
C1 C2 1.537(11) . ?
C1 C5 1.544(9) . ?
C2 O2 1.261(9) 1 ?
C3 C4 1.508(11) . ?
C4 O4 1.215(10) 1 ?
C4 O5 1.297(10) 1 ?
C5 C6 1.495(12) . ?
C7 C8 1.384(12) . ?
C8 C9 1.357(11) . ?
C9 C10 1.397(11) . ?
C10 C18 1.401(11) . ?
C10 C11 1.427(11) . ?
C11 C12 1.376(11) . ?
C12 C13 1.393(12) . ?
C13 C17 1.398(10) . ?
C13 C14 1.416(11) . ?
C14 C15 1.362(13) . ?
C15 C16 1.388(10) . ?
C17 C18 1.425(10) . ?

loop_
_geom_hbond_atom_site_label_D
_geom_hbond_atom_site_label_H
_geom_hbond_atom_site_label_A
_geom_hbond_distance_DH
_geom_hbond_distance_HA
_geom_hbond_distance_DA
_geom_hbond_angle_DHA
_geom_hbond_site_symmetry_A
O1W H1W1 O4 0.849(10) 2.33(10) 2.744(8) 110(8) 1
O2W H2W1 O2 0.849(10) 1.87(2) 2.703(8) 167(9) 1
O3W H3W2 O5 0.849(10) 1.87(4) 2.663(9) 156(8) 1
O7 H2 O3 0.852(10) 1.77(3) 2.604(9) 168(11) 1_455
